data_1511738
loop_
_publ_author_name
'Wang, G.-F.'
'Pan, S.-K.'
'Huang, Z.-X.'

_publ_section_title
;
 Synthesis and structure of Ba3 La2 (B O3)4 crystal
;
_journal_name_full 'Jiegon Huaxue'
_journal_page_first 382
_journal_page_last 384
_journal_volume 21
_journal_year 2002
_chemical_formula_sum 'B4 Ba3 La2 O12'
_chemical_name_systematic 'Ba3 La2 (B O3)4'
_space_group_IT_number 62
_symmetry_space_group_name_Hall '-P 2ac 2n'
_symmetry_space_group_name_H-M 'P n m a'
_cell_angle_alpha 90
_cell_angle_beta 90
_cell_angle_gamma 90
_cell_formula_units_Z 4
_cell_length_a 7.731
_cell_length_b 17.043
_cell_length_c 9.019
_cell_volume 1188.338
_citation_journal_id_ASTM JHUADF
_cod_data_source_file boron4-x_7.cif
_cod_data_source_block B4Ba3La2O12
_cod_database_code 1511738

loop_
_symmetry_equiv_pos_as_xyz
x,y,z
-x+1/2,-y,z+1/2
x+1/2,-y+1/2,-z+1/2
-x,y+1/2,-z
-x,-y,-z
x-1/2,y,-z-1/2
-x-1/2,y-1/2,z-1/2
x,-y-1/2,z

loop_
_atom_site_label
_atom_site_type_symbol
_atom_site_fract_x
_atom_site_fract_y
_atom_site_fract_z
_atom_site_occupancy
_atom_site_U_iso_or_equiv
B1 B+3 0.1751 0.457 0.4529 1 0.0
B3 B+3 0.2863 0.25 0.8564 1 0.0
O6 O-2 0.2442 0.1825 0.7868 1 0.0
O4 O-2 0.457 0.3208 0.4242 1 0.0
Ba2 Ba+2 0.1875 0.25 0.5334 1 0.0
O5 O-2 0.6164 0.25 0.2421 1 0.0
O7 O-2 0.363 0.25 0.9897 1 0.0
O3 O-2 0.1038 0.457 0.3122 1 0.0
Ba1 Ba+2 0.3167 0.3742 0.1511 1 0.0
B2 B+3 0.511 0.25 0.368 1 0.0
O1 O-2 0.2959 0.5114 0.4884 1 0.0
La1 La+3 0.4793 0.4165 0.678 1 0.0
O2 O-2 0.1247 0.4 0.5441 1 0.0
